data_7021348
loop_
_publ_author_name
'Anselmo, Daniele'
'Salassa, Giovanni'
'Escudero-Ad\'an, Eduardo C'
'Martin, Eddy'
'Kleij, Arjan W.'

_publ_section_title
;
 Merging catalysis and supramolecular aggregation features of triptycene
 based Zn(salphen)s.
;
_journal_issue 22
_journal_name_full 'Dalton transactions (Cambridge, England : 2003)'
_journal_page_first 7962
_journal_page_last 7970
_journal_paper_doi 10.1039/c3dt00067b
_journal_volume 42
_journal_year 2013
_chemical_formula_sum 'C37 H27 N3 O2 Zn'
_chemical_formula_weight 610.99
_chemical_name_systematic
;
?
;
_space_group_IT_number 14
_symmetry_cell_setting monoclinic
_symmetry_space_group_name_Hall '-P 2yn'
_symmetry_space_group_name_H-M 'P 1 21/n 1'
_atom_sites_solution_hydrogens geom
_atom_sites_solution_primary direct
_atom_sites_solution_secondary difmap
_audit_creation_method SHELXL-97
_cell_angle_alpha 90.00
_cell_angle_beta 112.860(2)
_cell_angle_gamma 90.00
_cell_formula_units_Z 4
_cell_length_a 14.0990(9)
_cell_length_b 14.7495(9)
_cell_length_c 14.5848(9)
_cell_measurement_reflns_used 2289
_cell_measurement_temperature 100(2)
_cell_measurement_theta_max 25.60
_cell_measurement_theta_min 2.19
_cell_volume 2794.7(3)
_computing_cell_refinement 'Bruker APEX2 v2011.4-0'
_computing_data_collection 'Bruker APEX2 v2011.4-0'
_computing_data_reduction 'Bruker SAINT V7.60A'
_computing_molecular_graphics 'Bruker SHELXTL'
_computing_publication_material 'Bruker SHELXTL'
_computing_structure_refinement 'SHELXS-97 (Sheldrick, 2008)'
_computing_structure_solution Sir2011
_diffrn_ambient_temperature 100(2)
_diffrn_detector_area_resol_mean 512
_diffrn_detector_type '4K CCD area detector APEX II'
_diffrn_measured_fraction_theta_full 1.000
_diffrn_measured_fraction_theta_max 0.912
_diffrn_measurement_device_type 'APEX DUO Kappa 4-axis goniometer'
_diffrn_measurement_method
;
Fullsphere data collection, phi and omega scans
;
_diffrn_measurement_specimen_support 'magnetic support whith MicroMount'
_diffrn_radiation_monochromator 'Quazar MX Multilayer Optics'
_diffrn_radiation_type MoK\a
_diffrn_radiation_wavelength 0.71073
_diffrn_reflns_av_R_equivalents 0.0000
_diffrn_reflns_av_sigmaI/netI 0.0779
_diffrn_reflns_limit_h_max 19
_diffrn_reflns_limit_h_min -19
_diffrn_reflns_limit_k_max 20
_diffrn_reflns_limit_k_min -20
_diffrn_reflns_limit_l_max 19
_diffrn_reflns_limit_l_min -19
_diffrn_reflns_number 14488
_diffrn_reflns_theta_full 25.00
_diffrn_reflns_theta_max 30.02
_diffrn_reflns_theta_min 2.05
_diffrn_source 'Micorfocus source E025 IuS'
_diffrn_source_current 0.6
_diffrn_source_power 50
_diffrn_source_size '0.2 mm x 0.2 mm fine focus'
_diffrn_source_type 'Bruker APEX DUO'
_exptl_absorpt_coefficient_mu 0.920
_exptl_absorpt_correction_T_max 0.9729
_exptl_absorpt_correction_T_min 0.9136
_exptl_absorpt_correction_type empirical
_exptl_absorpt_process_details
;
TWINABS Version 2008/0 Bruker-Nonius
Blessing, Acta Cryst. (1995) A51 33-38
;
_exptl_crystal_colour yellow
_exptl_crystal_density_diffrn 1.452
_exptl_crystal_density_method 'not measured'
_exptl_crystal_description Plate
_exptl_crystal_F_000 1264
_exptl_crystal_size_max 0.10
_exptl_crystal_size_mid 0.10
_exptl_crystal_size_min 0.03
_refine_diff_density_max 0.488
_refine_diff_density_min -0.638
_refine_diff_density_rms 0.102
_refine_ls_extinction_method none
_refine_ls_goodness_of_fit_ref 1.069
_refine_ls_hydrogen_treatment noref
_refine_ls_matrix_type full
_refine_ls_number_parameters 389
_refine_ls_number_reflns 14657
_refine_ls_number_restraints 0
_refine_ls_restrained_S_all 1.069
_refine_ls_R_factor_all 0.0857
_refine_ls_R_factor_gt 0.0502
_refine_ls_shift/su_max 0.001
_refine_ls_shift/su_mean 0.000
_refine_ls_structure_factor_coef Fsqd
_refine_ls_weighting_details 'calc w=1/[\s^2^(Fo^2^)+(0.0806P)^2^+0.0000P] where P=(Fo^2^+2Fc^2^)/3'
_refine_ls_weighting_scheme calc
_refine_ls_wR_factor_gt 0.1269
_refine_ls_wR_factor_ref 0.1507
_reflns_number_gt 10562
_reflns_number_total 14657
_reflns_threshold_expression >2sigma(I)
_cod_data_source_file c3dt00067b.txt
_cod_data_source_block mo_awk811-05
_cod_depositor_comments
;
The following automatic conversions were performed:
'_diffrn_measurement_specimen_suppport' tag replaced with
'_diffrn_measurement_specimen_support'.

Automatic conversion script
Id: cif_correct_tags 1440 2010-10-19 06:21:57Z saulius 

The following automatic conversions were performed:

'_symmetry_cell_setting' value 'Monoclinic' changed to 'monoclinic'
according to /home/saulius/struct/CIF-dictionaries/cif_core.dic
dictionary named 'cif_core.dic' version 2.4.2 from 2011-04-26.

Automatic conversion script
Id: cif_fix_values 1891 2012-01-12 08:04:46Z andrius 
;
_cod_original_sg_symbol_H-M P2(1)/n
_cod_database_code 7021348

loop_
_symmetry_equiv_pos_as_xyz
'x, y, z'
'-x+1/2, y+1/2, -z+1/2'
'-x, -y, -z'
'x-1/2, -y-1/2, z-1/2'

loop_
_atom_site_label
_atom_site_type_symbol
_atom_site_fract_x
_atom_site_fract_y
_atom_site_fract_z
_atom_site_U_iso_or_equiv
_atom_site_adp_type
_atom_site_occupancy
_atom_site_symmetry_multiplicity
_atom_site_calc_flag
_atom_site_refinement_flags
Zn1 Zn 0.910498(18) 0.772757(15) 0.465990(17) 0.01306(8) Uani 1 1 d .
N1 N 0.98456(14) 0.70516(11) 0.38736(13) 0.0153(4) Uani 1 1 d .
N2 N 0.90884(13) 0.87020(11) 0.35996(12) 0.0150(4) Uani 1 1 d .
N3 N 0.75520(13) 0.73439(11) 0.41041(13) 0.0134(3) Uani 1 1 d .
O1 O 0.96976(11) 0.68283(9) 0.57473(10) 0.0158(3) Uani 1 1 d .
O2 O 0.90157(11) 0.87080(9) 0.55449(10) 0.0150(3) Uani 1 1 d .
C1 C 0.92818(16) 0.83281(14) 0.27955(15) 0.0164(4) Uani 1 1 d .
C2 C 0.90767(17) 0.87632(16) 0.18878(16) 0.0216(5) Uani 1 1 d .
H2 H 0.8803 0.9360 0.1783 0.026 Uiso 1 1 calc R
C3 C 0.92735(19) 0.83220(17) 0.11398(16) 0.0259(5) Uani 1 1 d .
H3 H 0.9151 0.8625 0.0529 0.031 Uiso 1 1 calc R
C4 C 0.9646(2) 0.74472(17) 0.12778(17) 0.0249(5) Uani 1 1 d .
H4 H 0.9777 0.7151 0.0760 0.030 Uiso 1 1 calc R
C5 C 0.98329(18) 0.69941(16) 0.21666(17) 0.0218(5) Uani 1 1 d .
H5 H 1.0071 0.6385 0.2249 0.026 Uiso 1 1 calc R
C6 C 0.96688(17) 0.74392(14) 0.29375(16) 0.0166(4) Uani 1 1 d .
C7 C 1.05210(16) 0.64137(14) 0.42263(15) 0.0161(4) Uani 1 1 d .
H7 H 1.0865 0.6219 0.3816 0.019 Uiso 1 1 calc R
C8 C 1.08034(16) 0.59721(13) 0.51668(15) 0.0160(4) Uani 1 1 d .
C9 C 1.03645(16) 0.61823(13) 0.58765(15) 0.0147(4) Uani 1 1 d .
C10 C 1.06971(16) 0.56463(13) 0.67746(15) 0.0158(4) Uani 1 1 d .
C11 C 1.14500(17) 0.49942(14) 0.69323(16) 0.0199(5) Uani 1 1 d .
H11 H 1.1667 0.4649 0.7529 0.024 Uiso 1 1 calc R
C12 C 1.19042(17) 0.48206(14) 0.62532(17) 0.0207(5) Uani 1 1 d .
H12 H 1.2433 0.4379 0.6393 0.025 Uiso 1 1 calc R
C13 C 1.15714(17) 0.52997(14) 0.53812(17) 0.0201(5) Uani 1 1 d .
H13 H 1.1865 0.5176 0.4908 0.024 Uiso 1 1 calc R
C14 C 1.02467(16) 0.57661(13) 0.75310(15) 0.0162(4) Uani 1 1 d .
C15 C 0.91997(17) 0.59410(14) 0.72574(16) 0.0190(4) Uani 1 1 d .
H15 H 0.8768 0.5998 0.6573 0.023 Uiso 1 1 calc R
C16 C 0.87774(19) 0.60329(15) 0.79679(16) 0.0220(5) Uani 1 1 d .
H16 H 0.8063 0.6155 0.7768 0.026 Uiso 1 1 calc R
C17 C 0.93986(19) 0.59469(15) 0.89715(17) 0.0248(5) Uani 1 1 d .
H17 H 0.9113 0.6013 0.9460 0.030 Uiso 1 1 calc R
C18 C 1.04309(19) 0.57656(15) 0.92542(16) 0.0238(5) Uani 1 1 d .
H18 H 1.0854 0.5698 0.9940 0.029 Uiso 1 1 calc R
C19 C 1.08606(18) 0.56807(14) 0.85458(16) 0.0207(5) Uani 1 1 d .
H19 H 1.1576 0.5564 0.8752 0.025 Uiso 1 1 calc R
C20 C 0.87398(16) 0.99967(14) 0.44558(15) 0.0146(4) Uani 1 1 d .
C21 C 0.85041(16) 1.09301(14) 0.43121(16) 0.0167(4) Uani 1 1 d .
H21 H 0.8543 1.1226 0.3749 0.020 Uiso 1 1 calc R
C22 C 0.82206(17) 1.14210(14) 0.49612(16) 0.0192(4) Uani 1 1 d .
H22 H 0.8060 1.2048 0.4851 0.023 Uiso 1 1 calc R
C23 C 0.81722(16) 1.09786(14) 0.57908(16) 0.0181(4) Uani 1 1 d .
H23 H 0.7972 1.1315 0.6242 0.022 Uiso 1 1 calc R
C24 C 0.84058(16) 1.00646(14) 0.59787(15) 0.0155(4) Uani 1 1 d .
C25 C 0.87294(15) 0.95442(13) 0.53165(15) 0.0140(4) Uani 1 1 d .
C26 C 0.82728(16) 0.96215(14) 0.68343(15) 0.0155(4) Uani 1 1 d .
C27 C 0.86144(17) 1.00316(15) 0.77742(16) 0.0202(5) Uani 1 1 d .
H27 H 0.8983 1.0587 0.7882 0.024 Uiso 1 1 calc R
C28 C 0.84231(19) 0.96389(16) 0.85521(16) 0.0241(5) Uani 1 1 d .
H28 H 0.8664 0.9925 0.9185 0.029 Uiso 1 1 calc R
C29 C 0.78824(18) 0.88312(16) 0.84075(17) 0.0244(5) Uani 1 1 d .
H29 H 0.7745 0.8566 0.8937 0.029 Uiso 1 1 calc R
C30 C 0.75429(18) 0.84117(15) 0.74836(16) 0.0220(5) Uani 1 1 d .
H30 H 0.7173 0.7857 0.7380 0.026 Uiso 1 1 calc R
C31 C 0.77432(17) 0.88025(14) 0.67104(16) 0.0187(4) Uani 1 1 d .
H31 H 0.7514 0.8505 0.6084 0.022 Uiso 1 1 calc R
C32 C 0.89961(15) 0.95625(14) 0.36952(15) 0.0155(4) Uani 1 1 d .
H32 H 0.9107 0.9945 0.3222 0.019 Uiso 1 1 calc R
C33 C 0.69142(17) 0.73774(13) 0.31483(16) 0.0166(4) Uani 1 1 d .
H33 H 0.7172 0.7600 0.2679 0.020 Uiso 1 1 calc R
C34 C 0.58971(18) 0.71044(13) 0.28051(17) 0.0200(5) Uani 1 1 d .
H34 H 0.5471 0.7127 0.2116 0.024 Uiso 1 1 calc R
C35 C 0.55168(18) 0.67981(15) 0.34895(17) 0.0228(5) Uani 1 1 d .
H35 H 0.4819 0.6613 0.3281 0.027 Uiso 1 1 calc R
C36 C 0.61690(18) 0.67647(15) 0.44885(17) 0.0217(5) Uani 1 1 d .
H36 H 0.5925 0.6557 0.4974 0.026 Uiso 1 1 calc R
C37 C 0.71742(17) 0.70379(14) 0.47616(16) 0.0170(4) Uani 1 1 d .
H37 H 0.7620 0.7009 0.5444 0.020 Uiso 1 1 calc R

loop_
_atom_site_aniso_label
_atom_site_aniso_U_11
_atom_site_aniso_U_22
_atom_site_aniso_U_33
_atom_site_aniso_U_23
_atom_site_aniso_U_13
_atom_site_aniso_U_12
Zn1 0.01197(13) 0.01565(13) 0.01190(13) 0.00009(9) 0.00502(9) 0.00086(9)
N1 0.0148(9) 0.0165(8) 0.0161(9) -0.0024(7) 0.0077(8) -0.0023(7)
N2 0.0122(9) 0.0211(9) 0.0122(9) 0.0008(7) 0.0053(7) 0.0004(7)
N3 0.0133(9) 0.0139(8) 0.0143(9) -0.0008(7) 0.0068(7) 0.0010(7)
O1 0.0148(8) 0.0166(7) 0.0152(7) 0.0016(6) 0.0048(6) 0.0044(6)
O2 0.0169(8) 0.0143(7) 0.0143(7) 0.0003(6) 0.0066(6) 0.0022(6)
C1 0.0123(10) 0.0245(11) 0.0130(10) -0.0024(8) 0.0056(8) -0.0027(8)
C2 0.0181(12) 0.0293(12) 0.0163(11) 0.0026(9) 0.0056(9) 0.0030(9)
C3 0.0254(13) 0.0418(14) 0.0117(11) 0.0007(10) 0.0086(10) -0.0006(11)
C4 0.0270(13) 0.0361(13) 0.0149(11) -0.0073(9) 0.0116(10) -0.0050(10)
C5 0.0223(12) 0.0246(11) 0.0197(11) -0.0059(9) 0.0093(10) -0.0019(9)
C6 0.0125(10) 0.0236(11) 0.0135(10) -0.0023(8) 0.0050(9) -0.0031(8)
C7 0.0128(11) 0.0162(10) 0.0201(11) -0.0062(8) 0.0071(9) -0.0045(8)
C8 0.0132(11) 0.0140(9) 0.0196(11) -0.0037(8) 0.0050(9) -0.0018(8)
C9 0.0105(10) 0.0136(9) 0.0175(10) -0.0029(8) 0.0027(8) -0.0019(8)
C10 0.0116(10) 0.0144(10) 0.0174(10) -0.0029(8) 0.0010(9) -0.0029(8)
C11 0.0170(11) 0.0144(10) 0.0215(11) 0.0008(8) 0.0001(9) -0.0021(8)
C12 0.0136(11) 0.0140(10) 0.0305(12) -0.0032(9) 0.0043(10) 0.0023(8)
C13 0.0177(11) 0.0179(10) 0.0258(12) -0.0067(9) 0.0096(10) -0.0014(9)
C14 0.0165(11) 0.0123(9) 0.0175(11) 0.0024(8) 0.0041(9) -0.0030(8)
C15 0.0177(11) 0.0178(10) 0.0180(11) 0.0020(8) 0.0031(9) -0.0032(8)
C16 0.0211(12) 0.0237(11) 0.0215(12) 0.0015(9) 0.0086(10) -0.0034(9)
C17 0.0293(14) 0.0257(12) 0.0209(12) 0.0000(9) 0.0111(11) -0.0084(10)
C18 0.0282(14) 0.0256(12) 0.0140(11) 0.0043(9) 0.0044(10) -0.0074(10)
C19 0.0167(12) 0.0183(10) 0.0211(11) 0.0044(9) 0.0008(9) -0.0031(8)
C20 0.0113(10) 0.0160(10) 0.0153(10) -0.0014(8) 0.0039(8) -0.0029(8)
C21 0.0113(10) 0.0190(10) 0.0176(11) 0.0037(8) 0.0031(9) -0.0016(8)
C22 0.0150(11) 0.0147(10) 0.0259(12) 0.0000(9) 0.0060(9) 0.0003(8)
C23 0.0140(11) 0.0190(10) 0.0215(11) -0.0035(8) 0.0071(9) 0.0007(8)
C24 0.0103(10) 0.0188(10) 0.0159(10) -0.0007(8) 0.0036(9) -0.0014(8)
C25 0.0080(10) 0.0170(10) 0.0143(10) -0.0006(8) 0.0014(8) -0.0010(8)
C26 0.0110(10) 0.0200(10) 0.0156(10) 0.0006(8) 0.0054(9) 0.0043(8)
C27 0.0190(12) 0.0211(11) 0.0216(11) -0.0032(9) 0.0089(10) 0.0031(9)
C28 0.0247(12) 0.0340(13) 0.0139(11) -0.0007(9) 0.0077(10) 0.0079(10)
C29 0.0212(13) 0.0353(13) 0.0193(11) 0.0068(10) 0.0108(10) 0.0070(10)
C30 0.0181(12) 0.0254(12) 0.0238(12) 0.0052(9) 0.0097(10) 0.0007(9)
C31 0.0161(11) 0.0233(11) 0.0173(11) 0.0000(9) 0.0071(9) 0.0010(9)
C32 0.0104(10) 0.0222(10) 0.0129(10) 0.0042(8) 0.0033(8) 0.0000(8)
C33 0.0193(11) 0.0141(10) 0.0162(10) 0.0001(8) 0.0067(9) 0.0021(8)
C34 0.0210(12) 0.0151(10) 0.0184(11) -0.0024(8) 0.0015(9) 0.0014(8)
C35 0.0147(11) 0.0212(11) 0.0317(13) -0.0030(10) 0.0082(10) -0.0022(9)
C36 0.0200(12) 0.0237(11) 0.0245(12) 0.0013(9) 0.0120(10) -0.0020(9)
C37 0.0197(11) 0.0172(10) 0.0152(10) 0.0011(8) 0.0078(9) 0.0021(8)

loop_
_atom_type_symbol
_atom_type_description
_atom_type_scat_dispersion_real
_atom_type_scat_dispersion_imag
_atom_type_scat_source
C C 0.0033 0.0016 'International Tables Vol C Tables 4.2.6.8 and 6.1.1.4'
H H 0.0000 0.0000 'International Tables Vol C Tables 4.2.6.8 and 6.1.1.4'
N N 0.0061 0.0033 'International Tables Vol C Tables 4.2.6.8 and 6.1.1.4'
O O 0.0106 0.0060 'International Tables Vol C Tables 4.2.6.8 and 6.1.1.4'
Zn Zn 0.2839 1.4301 'International Tables Vol C Tables 4.2.6.8 and 6.1.1.4'

loop_
_geom_angle_atom_site_label_1
_geom_angle_atom_site_label_2
_geom_angle_atom_site_label_3
_geom_angle
O2 Zn1 O1 94.65(6)
O2 Zn1 N1 152.15(7)
O1 Zn1 N1 88.54(6)
O2 Zn1 N3 97.37(6)
O1 Zn1 N3 100.41(6)
N1 Zn1 N3 109.27(7)
O2 Zn1 N2 89.71(6)
O1 Zn1 N2 157.53(6)
N1 Zn1 N2 77.70(7)
N3 Zn1 N2 100.86(7)
C7 N1 C6 120.36(18)
C7 N1 Zn1 125.34(15)
C6 N1 Zn1 113.67(13)
C32 N2 C1 122.24(17)
C32 N2 Zn1 124.46(14)
C1 N2 Zn1 113.08(13)
C33 N3 C37 117.72(18)
C33 N3 Zn1 124.95(14)
C37 N3 Zn1 117.33(14)
C9 O1 Zn1 131.43(13)
C25 O2 Zn1 128.27(13)
C2 C1 C6 119.62(19)
C2 C1 N2 124.8(2)
C6 C1 N2 115.51(18)
C3 C2 C1 119.9(2)
C4 C3 C2 120.4(2)
C3 C4 C5 120.6(2)
C4 C5 C6 119.6(2)
C5 C6 C1 119.8(2)
C5 C6 N1 124.5(2)
C1 C6 N1 115.70(18)
N1 C7 C8 126.91(19)
C13 C8 C7 115.91(19)
C13 C8 C9 120.15(19)
C7 C8 C9 123.94(19)
O1 C9 C8 123.06(18)
O1 C9 C10 119.65(18)
C8 C9 C10 117.29(18)
C11 C10 C9 119.29(19)
C11 C10 C14 118.82(19)
C9 C10 C14 121.89(18)
C10 C11 C12 122.9(2)
C13 C12 C11 118.6(2)
C12 C13 C8 121.7(2)
C15 C14 C19 118.0(2)
C15 C14 C10 121.38(19)
C19 C14 C10 120.56(19)
C16 C15 C14 121.2(2)
C15 C16 C17 120.0(2)
C18 C17 C16 119.6(2)
C17 C18 C19 120.7(2)
C18 C19 C14 120.5(2)
C21 C20 C25 120.27(18)
C21 C20 C32 115.67(18)
C25 C20 C32 124.05(19)
C22 C21 C20 121.87(19)
C21 C22 C23 118.46(19)
C24 C23 C22 122.38(19)
C23 C24 C25 119.84(18)
C23 C24 C26 119.70(18)
C25 C24 C26 120.40(18)
O2 C25 C20 124.12(18)
O2 C25 C24 118.79(17)
C20 C25 C24 117.07(18)
C31 C26 C27 117.63(19)
C31 C26 C24 120.59(18)
C27 C26 C24 121.66(19)
C28 C27 C26 121.1(2)
C29 C28 C27 120.2(2)
C28 C29 C30 119.5(2)
C29 C30 C31 120.1(2)
C30 C31 C26 121.4(2)
N2 C32 C20 125.88(18)
N3 C33 C34 123.4(2)
C35 C34 C33 118.3(2)
C34 C35 C36 119.0(2)
C37 C36 C35 118.8(2)
N3 C37 C36 122.8(2)

loop_
_geom_bond_atom_site_label_1
_geom_bond_atom_site_label_2
_geom_bond_distance
Zn1 O2 1.9747(14)
Zn1 O1 1.9857(14)
Zn1 N1 2.0808(17)
Zn1 N3 2.0959(18)
Zn1 N2 2.1046(17)
N1 C7 1.295(3)
N1 C6 1.410(3)
N2 C32 1.289(3)
N2 C1 1.415(3)
N3 C33 1.334(3)
N3 C37 1.343(3)
O1 C9 1.300(2)
O2 C25 1.300(2)
C1 C2 1.397(3)
C1 C6 1.404(3)
C2 C3 1.388(3)
C3 C4 1.378(3)
C4 C5 1.390(3)
C5 C6 1.397(3)
C7 C8 1.428(3)
C8 C13 1.411(3)
C8 C9 1.431(3)
C9 C10 1.443(3)
C10 C11 1.384(3)
C10 C14 1.482(3)
C11 C12 1.396(3)
C12 C13 1.369(3)
C14 C15 1.395(3)
C14 C19 1.400(3)
C15 C16 1.388(3)
C16 C17 1.389(3)
C17 C18 1.376(3)
C18 C19 1.392(3)
C20 C21 1.413(3)
C20 C25 1.427(3)
C20 C32 1.443(3)
C21 C22 1.369(3)
C22 C23 1.400(3)
C23 C24 1.390(3)
C24 C25 1.440(3)
C24 C26 1.484(3)
C26 C31 1.395(3)
C26 C27 1.401(3)
C27 C28 1.390(3)
C28 C29 1.386(3)
C29 C30 1.388(3)
C30 C31 1.390(3)
C33 C34 1.383(3)
C34 C35 1.380(3)
C35 C36 1.389(3)
C36 C37 1.375(3)

loop_
_geom_torsion_atom_site_label_1
_geom_torsion_atom_site_label_2
_geom_torsion_atom_site_label_3
_geom_torsion_atom_site_label_4
_geom_torsion
O2 Zn1 N1 C7 87.7(2)
O1 Zn1 N1 C7 -9.47(17)
N3 Zn1 N1 C7 -109.99(17)
N2 Zn1 N1 C7 152.65(18)
O2 Zn1 N1 C6 -83.12(19)
O1 Zn1 N1 C6 179.68(14)
N3 Zn1 N1 C6 79.16(15)
N2 Zn1 N1 C6 -18.20(14)
O2 Zn1 N2 C32 -2.71(17)
O1 Zn1 N2 C32 -104.2(2)
N1 Zn1 N2 C32 -157.68(18)
N3 Zn1 N2 C32 94.74(17)
O2 Zn1 N2 C1 171.98(14)
O1 Zn1 N2 C1 70.5(2)
N1 Zn1 N2 C1 17.01(14)
N3 Zn1 N2 C1 -90.57(14)
O2 Zn1 N3 C33 119.00(15)
O1 Zn1 N3 C33 -144.87(15)
N1 Zn1 N3 C33 -52.76(16)
N2 Zn1 N3 C33 27.88(16)
O2 Zn1 N3 C37 -61.29(15)
O1 Zn1 N3 C37 34.84(15)
N1 Zn1 N3 C37 126.95(14)
N2 Zn1 N3 C37 -152.41(14)
O2 Zn1 O1 C9 -145.32(18)
N1 Zn1 O1 C9 6.97(18)
N3 Zn1 O1 C9 116.30(18)
N2 Zn1 O1 C9 -44.8(3)
O1 Zn1 O2 C25 175.94(16)
N1 Zn1 O2 C25 80.3(2)
N3 Zn1 O2 C25 -82.91(17)
N2 Zn1 O2 C25 18.01(17)
C32 N2 C1 C2 -21.3(3)
Zn1 N2 C1 C2 163.86(18)
C32 N2 C1 C6 161.4(2)
Zn1 N2 C1 C6 -13.4(2)
C6 C1 C2 C3 -1.2(3)
N2 C1 C2 C3 -178.3(2)
C1 C2 C3 C4 1.6(4)
C2 C3 C4 C5 -0.1(4)
C3 C4 C5 C6 -1.8(4)
C4 C5 C6 C1 2.3(3)
C4 C5 C6 N1 -179.1(2)
C2 C1 C6 C5 -0.8(3)
N2 C1 C6 C5 176.63(19)
C2 C1 C6 N1 -179.54(19)
N2 C1 C6 N1 -2.1(3)
C7 N1 C6 C5 26.8(3)
Zn1 N1 C6 C5 -161.80(18)
C7 N1 C6 C1 -154.48(19)
Zn1 N1 C6 C1 16.9(2)
C6 N1 C7 C8 178.35(19)
Zn1 N1 C7 C8 8.1(3)
N1 C7 C8 C13 -179.5(2)
N1 C7 C8 C9 -0.1(3)
Zn1 O1 C9 C8 -2.3(3)
Zn1 O1 C9 C10 177.22(13)
C13 C8 C9 O1 176.01(19)
C7 C8 C9 O1 -3.3(3)
C13 C8 C9 C10 -3.5(3)
C7 C8 C9 C10 177.21(18)
O1 C9 C10 C11 -176.37(19)
C8 C9 C10 C11 3.2(3)
O1 C9 C10 C14 4.3(3)
C8 C9 C10 C14 -176.12(18)
C9 C10 C11 C12 -0.6(3)
C14 C10 C11 C12 178.72(19)
C10 C11 C12 C13 -1.8(3)
C11 C12 C13 C8 1.4(3)
C7 C8 C13 C12 -179.40(19)
C9 C8 C13 C12 1.3(3)
C11 C10 C14 C15 -141.2(2)
C9 C10 C14 C15 38.1(3)
C11 C10 C14 C19 37.0(3)
C9 C10 C14 C19 -143.7(2)
C19 C14 C15 C16 0.3(3)
C10 C14 C15 C16 178.57(19)
C14 C15 C16 C17 -0.3(3)
C15 C16 C17 C18 -0.4(3)
C16 C17 C18 C19 0.9(3)
C17 C18 C19 C14 -0.9(3)
C15 C14 C19 C18 0.2(3)
C10 C14 C19 C18 -178.01(19)
C25 C20 C21 C22 -2.6(3)
C32 C20 C21 C22 178.2(2)
C20 C21 C22 C23 0.4(3)
C21 C22 C23 C24 0.3(3)
C22 C23 C24 C25 1.2(3)
C22 C23 C24 C26 -176.0(2)
Zn1 O2 C25 C20 -21.4(3)
Zn1 O2 C25 C24 160.36(14)
C21 C20 C25 O2 -174.26(19)
C32 C20 C25 O2 4.8(3)
C21 C20 C25 C24 4.0(3)
C32 C20 C25 C24 -176.93(19)
C23 C24 C25 O2 175.07(19)
C26 C24 C25 O2 -7.8(3)
C23 C24 C25 C20 -3.3(3)
C26 C24 C25 C20 173.84(18)
C23 C24 C26 C31 130.8(2)
C25 C24 C26 C31 -46.3(3)
C23 C24 C26 C27 -45.2(3)
C25 C24 C26 C27 137.7(2)
C31 C26 C27 C28 -0.6(3)
C24 C26 C27 C28 175.6(2)
C26 C27 C28 C29 -0.3(3)
C27 C28 C29 C30 0.7(3)
C28 C29 C30 C31 -0.2(3)
C29 C30 C31 C26 -0.8(3)
C27 C26 C31 C30 1.1(3)
C24 C26 C31 C30 -175.1(2)
C1 N2 C32 C20 176.1(2)
Zn1 N2 C32 C20 -9.7(3)
C21 C20 C32 N2 -169.3(2)
C25 C20 C32 N2 11.6(3)
C37 N3 C33 C34 -0.8(3)
Zn1 N3 C33 C34 178.89(15)
N3 C33 C34 C35 1.3(3)
C33 C34 C35 C36 -0.8(3)
C34 C35 C36 C37 -0.1(3)
C33 N3 C37 C36 -0.2(3)
Zn1 N3 C37 C36 -179.89(16)
C35 C36 C37 N3 0.6(3)
